data_1573364
loop_
_publ_author_name
'Gajda, Roman'
'S&#x142;awi&#x144;ski, Wojciech'
'Por&#x119;ba, Tomasz'
'Parafiniuk, Jan'
'Mezouar, Mohamed'
'Dera, Przemys&#x142;aw'
'Wo&#x17a;niak, Krzysztof'

_publ_section_title
;
 Incommensurately modulated structure of
 Zn<sub>4</sub>Si<sub>2</sub>O<sub>7</sub>(OH)<sub>2</sub>&#xb7;H<sub>2</sub>O
 at high pressure.
;
_journal_issue 1
_journal_name_full IUCrJ
_journal_paper_doi 10.1107/S2052252524011060
_journal_volume 12
_journal_year 2025
_chemical_formula_moiety 'O9 Si2 Zn4, O'
_chemical_formula_sum 'H4 O10 Si2 Zn4'
_chemical_formula_weight 481.69
_space_group_crystal_system orthorhombic
_space_group_IT_number 44
_space_group_name_Hall 'I 2 -2'
_space_group_name_H-M_alt 'I m m 2'
_audit_creation_date 2024-08-16
_audit_creation_method
;
Olex2 1.5
(compiled 2024.02.16 svn.r378c4104 for OlexSys, GUI svn.r6928)
;
_cell_angle_alpha 90
_cell_angle_beta 90
_cell_angle_gamma 90
_cell_formula_units_Z 2
_cell_length_a 8.2502(2)
_cell_length_b 10.685(3)
_cell_length_c 5.06950(10)
_cell_measurement_pressure 2100000
_cell_measurement_reflns_used 1740
_cell_measurement_temperature 293(2)
_cell_measurement_theta_max 19.4290
_cell_measurement_theta_min 2.0880
_cell_volume 446.89(13)
_computing_molecular_graphics 'Olex2 1.5 (Dolomanov et al., 2009)'
_computing_publication_material 'Olex2 1.5 (Dolomanov et al., 2009)'
_computing_structure_refinement 'SHELXL 2018/3 (Sheldrick, 2015)'
_diffrn_ambient_temperature 293(2)
_diffrn_measured_fraction_theta_full 0.854
_diffrn_measured_fraction_theta_max 0.543
_diffrn_measurement_device_type 'esperanto-CrysAlisPro-abstract goniometer imported esperanto images'
_diffrn_radiation_type synchrotron
_diffrn_radiation_wavelength 0.2229
_diffrn_reflns_av_R_equivalents 0.0247
_diffrn_reflns_av_unetI/netI 0.0208
_diffrn_reflns_Laue_measured_fraction_full 0.854
_diffrn_reflns_Laue_measured_fraction_max 0.543
_diffrn_reflns_limit_h_max 23
_diffrn_reflns_limit_h_min -23
_diffrn_reflns_limit_k_max 30
_diffrn_reflns_limit_k_min -31
_diffrn_reflns_limit_l_max 15
_diffrn_reflns_limit_l_min -15
_diffrn_reflns_number 7661
_diffrn_reflns_point_group_measured_fraction_full 0.834
_diffrn_reflns_point_group_measured_fraction_max 0.476
_diffrn_reflns_theta_full 7.686
_diffrn_reflns_theta_max 20.425
_diffrn_reflns_theta_min 1.479
_diffrn_source synchrotron
_exptl_absorpt_coefficient_mu 0.46
_exptl_absorpt_correction_T_max 1.00000
_exptl_absorpt_correction_T_min 0.25506
_exptl_absorpt_correction_type multi-scan
_exptl_absorpt_process_details
;
CrysAlisPro 1.171.43.105a (Rigaku Oxford Diffraction, 2024)
Empirical absorption correction using spherical harmonics,
implemented in SCALE3 ABSPACK scaling algorithm.
;
_exptl_crystal_colour colourless
_exptl_crystal_density_diffrn 3.580
_exptl_crystal_description block
_exptl_crystal_F_000 464
_exptl_crystal_size_max 0.045
_exptl_crystal_size_mid 0.03
_exptl_crystal_size_min 0.02
_refine_diff_density_max 5.239
_refine_diff_density_min -2.125
_refine_diff_density_rms 0.341
_refine_ls_abs_structure_details
;
 Flack x determined using 1045 quotients [(I+)-(I-)]/[(I+)+(I-)]
 (Parsons, Flack and Wagner, Acta Cryst. B69 (2013) 249-259).
;
_refine_ls_abs_structure_Flack 0.52(2)
_refine_ls_extinction_method none
_refine_ls_goodness_of_fit_ref 1.072
_refine_ls_hydrogen_treatment undef
_refine_ls_matrix_type full
_refine_ls_number_parameters 45
_refine_ls_number_reflns 3598
_refine_ls_number_restraints 1
_refine_ls_restrained_S_all 1.072
_refine_ls_R_factor_all 0.0649
_refine_ls_R_factor_gt 0.0549
_refine_ls_shift/su_max 0.001
_refine_ls_shift/su_mean 0.000
_refine_ls_structure_factor_coef Fsqd
_refine_ls_weighting_details 'w=1/[\s^2^(Fo^2^)+(0.1051P)^2^+0.1189P] where P=(Fo^2^+2Fc^2^)/3'
_refine_ls_weighting_scheme calc
_refine_ls_wR_factor_gt 0.1513
_refine_ls_wR_factor_ref 0.1621
_reflns_Friedel_coverage 0.676
_reflns_Friedel_fraction_full 0.810
_reflns_Friedel_fraction_max 0.403
_reflns_number_gt 2878
_reflns_number_total 3598
_reflns_threshold_expression 'I > 2\s(I)'
_cod_data_source_file fc5081.cif
_cod_data_source_block 2_1GPa_Imm2_ESRF
_cod_original_cell_volume 446.89(11)
_cod_database_code 1573364
_shelx_shelxl_version_number 2018/3
_shelx_space_group_comment
;
The symmetry employed for this shelxl refinement is uniquely defined
by the following loop, which should always be used as a source of
symmetry information in preference to the above space-group names.
They are only intended as comments.
;
_olex2_refinement_description
;
;
_olex2_submission_special_instructions 'No special instructions were received'

loop_
_space_group_symop_operation_xyz
'x, y, z'
'-x, -y, z'
'x, -y, z'
'-x, y, z'
'x+1/2, y+1/2, z+1/2'
'-x+1/2, -y+1/2, z+1/2'
'x+1/2, -y+1/2, z+1/2'
'-x+1/2, y+1/2, z+1/2'

loop_
_atom_site_label
_atom_site_type_symbol
_atom_site_fract_x
_atom_site_fract_y
_atom_site_fract_z
_atom_site_U_iso_or_equiv
_atom_site_adp_type
_atom_site_occupancy
_atom_site_site_symmetry_order
_atom_site_calc_flag
_atom_site_refinement_flags_posn
_atom_site_refinement_flags_adp
_atom_site_refinement_flags_occupancy
_atom_site_disorder_assembly
_atom_site_disorder_group
Zn1 Zn 0.70747(3) 0.34134(2) 0.53930(7) 0.01366(6) Uani 1 1 d . . . . .
Si1 Si 0.500000 0.35513(7) 0.0316(2) 0.00972(10) Uani 1 2 d S T P . .
O1 O 0.6631(3) 0.2956(2) -0.0962(3) 0.0185(3) Uani 1 1 d . . . . .
O2 O 0.500000 0.3382(3) 0.3472(4) 0.0147(4) Uani 1 2 d S T P . .
O3 O 0.8128(5) 0.500000 0.4946(13) 0.0269(10) Uani 1 2 d S T P . .
O4 O 0.500000 0.500000 -0.0626(8) 0.0183(7) Uani 1 4 d S T P . .
O5 O 0.000000 0.500000 0.0109(19) 0.095(8) Uani 1 4 d S T P . .

loop_
_atom_site_aniso_label
_atom_site_aniso_U_11
_atom_site_aniso_U_22
_atom_site_aniso_U_33
_atom_site_aniso_U_23
_atom_site_aniso_U_13
_atom_site_aniso_U_12
Zn1 0.01750(11) 0.01315(8) 0.01032(6) 0.00010(10) 0.00006(11) 0.00328(6)
Si1 0.0132(3) 0.00826(17) 0.00767(18) 0.0001(3) 0.000 0.000
O1 0.0246(9) 0.0204(7) 0.0103(3) 0.0034(5) 0.0038(5) 0.0120(7)
O2 0.0152(8) 0.0216(10) 0.0074(4) 0.0004(5) 0.000 0.000
O3 0.0199(12) 0.0138(8) 0.047(3) 0.000 0.0061(15) 0.000
O4 0.031(2) 0.0077(8) 0.0159(10) 0.000 0.000 0.000
O5 0.051(6) 0.21(3) 0.024(4) 0.000 0.000 0.000

loop_
_atom_type_symbol
_atom_type_description
_atom_type_scat_dispersion_real
_atom_type_scat_dispersion_imag
_atom_type_scat_source
H H 0.0000 0.0000 'International Tables Vol C Tables 4.2.6.8 and 6.1.1.4'
O O 0.0106 0.0060 'International Tables Vol C Tables 4.2.6.8 and 6.1.1.4'
Si Si 0.0817 0.0704 'International Tables Vol C Tables 4.2.6.8 and 6.1.1.4'
Zn Zn 0.2839 1.4301 'International Tables Vol C Tables 4.2.6.8 and 6.1.1.4'

loop_
_geom_angle_atom_site_label_1
_geom_angle_atom_site_label_2
_geom_angle_atom_site_label_3
_geom_angle
_geom_angle_site_symmetry_1
_geom_angle_site_symmetry_3
_geom_angle_publ_flag
O1 Zn1 O1 104.52(6) 6_655 1_556 ?
O1 Zn1 O2 106.90(11) 6_655 . ?
O1 Zn1 O2 107.55(10) 1_556 . ?
O3 Zn1 O1 114.8(2) . 1_556 ?
O3 Zn1 O1 112.08(15) . 6_655 ?
O3 Zn1 O2 110.52(18) . . ?
O1 Si1 O1 112.0(2) . 4_655 ?
O2 Si1 O1 110.64(9) . . ?
O2 Si1 O1 110.64(9) . 4_655 ?
O2 Si1 O4 113.60(18) . . ?
O4 Si1 O1 104.89(11) . . ?
O4 Si1 O1 104.89(11) . 4_655 ?
Zn1 O1 Zn1 115.00(10) 6_654 1_554 ?
Si1 O1 Zn1 115.88(12) . 1_554 ?
Si1 O1 Zn1 127.69(11) . 6_654 ?
Zn1 O2 Zn1 120.69(11) . 4_655 ?
Si1 O2 Zn1 119.30(6) . . ?
Si1 O2 Zn1 119.30(6) . 4_655 ?
Zn1 O3 Zn1 124.2(2) 3_565 . ?
Si1 O4 Si1 145.7(3) 2_665 . ?

loop_
_geom_bond_atom_site_label_1
_geom_bond_atom_site_label_2
_geom_bond_distance
_geom_bond_site_symmetry_2
_geom_bond_publ_flag
Zn1 O1 1.937(2) 6_655 ?
Zn1 O1 1.9460(17) 1_556 ?
Zn1 O2 1.9697(11) . ?
Zn1 O3 1.918(2) . ?
Si1 O1 1.623(2) 4_655 ?
Si1 O1 1.623(2) . ?
Si1 O2 1.610(3) . ?
Si1 O4 1.6198(14) . ?

loop_
_geom_torsion_atom_site_label_1
_geom_torsion_atom_site_label_2
_geom_torsion_atom_site_label_3
_geom_torsion_atom_site_label_4
_geom_torsion
_geom_torsion_site_symmetry_1
_geom_torsion_site_symmetry_2
_geom_torsion_site_symmetry_3
_geom_torsion_site_symmetry_4
_geom_torsion_publ_flag
O1 Si1 O1 Zn1 -95.76(18) 4_655 . . 6_654 ?
O1 Si1 O1 Zn1 69.8(2) 4_655 . . 1_554 ?
O1 Si1 O2 Zn1 -32.4(2) 4_655 . . 4_655 ?
O1 Si1 O2 Zn1 -157.14(17) . . . 4_655 ?
O1 Si1 O2 Zn1 157.14(17) 4_655 . . . ?
O1 Si1 O2 Zn1 32.4(2) . . . . ?
O1 Si1 O4 Si1 120.94(10) 4_655 . . 2_665 ?
O1 Si1 O4 Si1 -120.94(10) . . . 2_665 ?
O2 Si1 O1 Zn1 28.2(2) . . . 6_654 ?
O2 Si1 O1 Zn1 -166.26(15) . . . 1_554 ?
O2 Si1 O4 Si1 0.000(1) . . . 2_665 ?
O4 Si1 O1 Zn1 -43.4(2) . . . 1_554 ?
O4 Si1 O1 Zn1 151.0(2) . . . 6_654 ?
O4 Si1 O2 Zn1 -85.21(16) . . . . ?
O4 Si1 O2 Zn1 85.21(16) . . . 4_655 ?
